data_2105073
loop_
_publ_author_name
'R\'acz, Csaba-Pal'
'Borodi, Gheorghe'
'Pop, Mihaela Maria'
'Kacso, Irina'
'S\'anta, Szabolcs'
'Tomoaia-Cotisel, Maria'

_publ_section_title
;
 Structure of the inclusion complex of \b-cyclodextrin with lipoic acid
 from laboratory powder diffraction data
;
_journal_issue 2
_journal_name_full 'Acta Crystallographica Section B'
_journal_page_first 164
_journal_page_last 170
_journal_paper_doi 10.1107/S0108768112004284
_journal_volume 68
_journal_year 2012
_chemical_formula_moiety 'C42 H70 O35, C8 H14 O2 S2, 9(H2 O)'
_chemical_formula_structural 'C50 H102 O46 S2'
_chemical_formula_sum 'C50 H102 O46 S2'
_chemical_formula_weight 1503.44
_space_group_IT_number 5
_symmetry_cell_setting monoclinic
_symmetry_space_group_name_Hall 'C 2y'
_symmetry_space_group_name_H-M 'C 1 2 1'
_cell_angle_alpha 90.0
_cell_angle_beta 110.5195
_cell_angle_gamma 90.0
_cell_formula_units_Z 4
_cell_length_a 18.8929
_cell_length_b 24.4634
_cell_length_c 15.7376
_cell_measurement_temperature 295
_cell_volume 6812.183
_computing_structure_refinement GSAS
_diffrn_ambient_temperature 295
_diffrn_detector '1-dimentional detector'
_diffrn_detector_type LynxEye
_diffrn_measurement_device_type 'Bruker D8 Advanced'
_diffrn_radiation_monochromator 'Ge 111 crystal'
_diffrn_radiation_polarisn_ratio 0.9
_diffrn_radiation_probe x-ray
_diffrn_radiation_type CuK\a
_diffrn_radiation_wavelength 1.5405
_diffrn_source CuK\a
_diffrn_source_type '2.2kW Cu anode long fine focus ceramic X-ray tube'
_exptl_absorpt_correction_T_max 1.00000
_exptl_absorpt_correction_T_min 1.00000
_exptl_absorpt_process_details
;   GSAS Absorption/surface roughness correction: function number 0
 No correction is applied.
;
_pd_calc_method 'Rietveld Refinement'
_pd_meas_2theta_range_inc 0.01
_pd_meas_2theta_range_max 49.98
_pd_meas_2theta_range_min 3.0
_pd_meas_number_of_points 4699
_pd_meas_scan_method step
_pd_phase_name 'from E:/Lipoic-BCD-GSAS/Lip.cif'
_pd_proc_2theta_range_inc 0.01
_pd_proc_2theta_range_max 49.97934
_pd_proc_2theta_range_min 2.99934
_pd_proc_info_datetime 2012-01-23T21:22:31
_pd_proc_ls_background_function
;   GSAS Background function number 1 with 18 terms.
 Shifted Chebyshev function of 1st kind
      1:    528.134     2:   -517.062     3:    167.079     4:   -86.8962    
      5:    62.7871     6:   -26.5990     7:    26.6140     8:    16.8098    
      9:   -17.0629    10:   -6.71591    11:    23.5081    12:    4.96859    
     13:    20.7329    14:   -1.06822    15:   -8.52721    16:   -5.28689    
     17:    14.5610    18:   -7.76431    
;
_pd_proc_ls_peak_cutoff 0.01000
_pd_proc_ls_profile_function
;
 CW Profile function number 5 with  17 terms
 Profile function not installed.
 This is an error & should not happen!
 Peak tails are ignored  where the intensity is below 0.0100 times the peak
   Aniso. broadening axis   0.0   0.0   1.0
;
_pd_proc_ls_prof_R_factor 0.0916
_pd_proc_ls_prof_wR_expected 0.0333
_pd_proc_ls_prof_wR_factor 0.1277
_pd_proc_number_of_points 4699
_pd_spec_mounting 'plate holder'
_pd_spec_mount_mode reflection
_refine_ls_goodness_of_fit_all 5.53
_refine_ls_matrix_type full
_refine_ls_number_parameters 167
_refine_ls_number_restraints 141
_refine_ls_R_Fsqd_factor 0.12487
_refine_ls_shift/su_max 0.05
_refine_ls_shift/su_mean 0.01
_reflns_d_resolution_high 1.823
_reflns_d_resolution_low 14.739
_reflns_limit_h_max 10
_reflns_limit_h_min 0
_reflns_limit_k_max 13
_reflns_limit_k_min 0
_reflns_limit_l_max 8
_reflns_limit_l_min -8
_reflns_number_total 625
_cod_depositor_comments
;

2017-08-27
Z value and formula fixed to values more according to usual
chemical conventions. Hydrogen atoms added to formula even if 
not located
                 miguel
;
_cod_original_formula_sum 'C25 O23 S'
_cod_original_formula_weight 700.31
_cod_original_formula_moiety 'C42 O35, C8 O2 S2, O9'
_cod_original_formula_units_Z 8
_cod_data_source_file gp5045.cif
_cod_data_source_block LIP
_cod_original_cell_volume 6812.18262
_cod_database_code 2105073
_cod_database_fobs_code 2105073
_publcif_info_exptl_table_max_cols 6

loop_
_symmetry_equiv_pos_site_id
_symmetry_equiv_pos_as_xyz
1 +x,+y,+z
2 -x,+y,-z
101 +x+1/2,+y+1/2,+z
102 -x+1/2,+y+1/2,-z

loop_
_atom_site_type_symbol
_atom_site_label
_atom_site_fract_x
_atom_site_fract_y
_atom_site_fract_z
_atom_site_occupancy
_atom_site_thermal_displace_type
_atom_site_U_iso_or_equiv
_atom_site_symmetry_multiplicity
O O41 1.0686(4) 0.4207(7) 0.7932(5) 1.0 Uiso 0.02219 4
C C11 1.1162(5) 0.4148(9) 0.7415(8) 1.0 Uiso 0.02547 4
C C21 1.1936(5) 0.4204(10) 0.8165(9) 1.0 Uiso 0.02547 4
C C31 1.2103(6) 0.4793(10) 0.8490(9) 1.0 Uiso 0.02547 4
C C41 1.2002(6) 0.5166(10) 0.7672(10) 1.0 Uiso 0.02547 4
C C51 1.1214(6) 0.5073(9) 0.6951(9) 1.0 Uiso 0.02547 4
O O21 1.1964(5) 0.3867(10) 0.8900(8) 1.0 Uiso 0.02219 4
O O31 1.2853(6) 0.4828(10) 0.9092(10) 1.0 Uiso 0.02219 4
O O51 1.1097(5) 0.4515(9) 0.6703(9) 1.0 Uiso 0.02219 4
O O61 1.1787(4) 0.55042(28) 0.5939(29) 1.0 Uiso 0.02219 4
C C61 1.1111(4) 0.54519(28) 0.6109(15) 1.0 Uiso 0.02547 4
O O42 1.2652(6) 0.5404(4) 0.7544(10) 1.0 Uiso 0.02219 4
C C12 1.27722(33) 0.5984(4) 0.7604(9) 1.0 Uiso 0.02547 4
C C22 1.3087(4) 0.6336(4) 0.8455(9) 1.0 Uiso 0.02547 4
C C32 1.2511(4) 0.6762(4) 0.8499(9) 1.0 Uiso 0.02547 4
C C42 1.2263(4) 0.7103(4) 0.7626(9) 1.0 Uiso 0.02547 4
C C52 1.2003(4) 0.6725(4) 0.6792(9) 1.0 Uiso 0.02547 4
O O22 1.3287(4) 0.5999(4) 0.9226(9) 1.0 Uiso 0.02219 4
O O32 1.2851(4) 0.7105(4) 0.9246(9) 1.0 Uiso 0.02219 4
O O52 1.25402(34) 0.6314(4) 0.6820(9) 1.0 Uiso 0.02219 4
O O62 1.1889(12) 0.76055(20) 0.5908(7) 1.0 Uiso 0.02219 4
C C62 1.1907(23) 0.70336(20) 0.5885(15) 1.0 Uiso 0.02547 4
O O43 1.2482(5) 0.76537(21) 0.7594(6) 1.0 Uiso 0.02219 4
C C13 1.1854(4) 0.7978(4) 0.7589(7) 1.0 Uiso 0.02547 4
C C23 1.1713(4) 0.8257(4) 0.8384(7) 1.0 Uiso 0.02547 4
C C33 1.0925(4) 0.8123(4) 0.8390(7) 1.0 Uiso 0.02547 4
C C43 1.0341(4) 0.8295(4) 0.7476(6) 1.0 Uiso 0.02547 4
C C53 1.0531(4) 0.8013(4) 0.6707(7) 1.0 Uiso 0.02547 4
O O23 1.2259(4) 0.8086(4) 0.9203(7) 1.0 Uiso 0.02219 4
O O33 1.0808(4) 0.8421(4) 0.9092(7) 1.0 Uiso 0.02219 4
O O53 1.1284(4) 0.8118(4) 0.6763(7) 1.0 Uiso 0.02219 4
O O63 1.0421(9) 0.8815(11) 0.5793(10) 1.0 Uiso 0.02219 4
C C63 1.0097(5) 0.8299(4) 0.58222(21) 1.0 Uiso 0.02547 4
O O44 0.9578(6) 0.8104(6) 0.7301(16) 1.0 Uiso 0.02219 4
C C14 0.8945(5) 0.8479(6) 0.6994(12) 1.0 Uiso 0.02547 4
C C24 0.8610(5) 0.8477(6) 0.7749(12) 1.0 Uiso 0.02547 4
C C34 0.8238(5) 0.7931(6) 0.7801(11) 1.0 Uiso 0.02547 4
C C44 0.7644(5) 0.7806(6) 0.6868(10) 1.0 Uiso 0.02547 4
C C54 0.8032(5) 0.7816(6) 0.6156(11) 1.0 Uiso 0.02547 4
O O24 0.9182(6) 0.8587(6) 0.8583(12) 1.0 Uiso 0.02219 4
O O34 0.7893(5) 0.7970(6) 0.8459(11) 1.0 Uiso 0.02219 4
O O54 0.8400(5) 0.8321(6) 0.6158(12) 1.0 Uiso 0.02219 4
O O64 0.6677(9) 0.7788(11) 0.5044(11) 1.0 Uiso 0.02219 4
C C64 0.7468(8) 0.7634(12) 0.5206(11) 1.0 Uiso 0.02547 4
O O45 0.68562(26) 0.7877(5) 0.6651(9) 1.0 Uiso 0.02219 4
C C15 0.6423(8) 0.7392(5) 0.6550(10) 1.0 Uiso 0.02547 4
C C25 0.6165(8) 0.7152(5) 0.7289(10) 1.0 Uiso 0.02547 4
C C35 0.6507(8) 0.6587(5) 0.7581(9) 1.0 Uiso 0.02547 4
C C45 0.6350(7) 0.6216(5) 0.6750(9) 1.0 Uiso 0.02547 4
C C55 0.6562(7) 0.6503(5) 0.6001(10) 1.0 Uiso 0.02547 4
O O25 0.6377(9) 0.7511(5) 0.8033(10) 1.0 Uiso 0.02219 4
O O35 0.6183(8) 0.6359(5) 0.8180(9) 1.0 Uiso 0.02219 4
O O55 0.6243(7) 0.7032(5) 0.5806(10) 1.0 Uiso 0.02219 4
O O65 0.5818(13) 0.5810(13) 0.4858(22) 1.0 Uiso 0.02219 4
C C65 0.6431(9) 0.6200(11) 0.5070(14) 1.0 Uiso 0.02547 4
O O46 0.6637(6) 0.56688(32) 0.7021(8) 1.0 Uiso 0.02219 4
C C16 0.6138(6) 0.5260(7) 0.7117(11) 1.0 Uiso 0.02546 4
C C26 0.6559(6) 0.5025(7) 0.8058(10) 1.0 Uiso 0.02547 4
C C36 0.7352(6) 0.4841(8) 0.8145(10) 1.0 Uiso 0.02547 4
C C46 0.7299(5) 0.4433(7) 0.7386(10) 1.0 Uiso 0.02547 4
C C56 0.6834(5) 0.4684(7) 0.6461(10) 1.0 Uiso 0.02547 4
O O26 0.6611(7) 0.5424(8) 0.8718(11) 1.0 Uiso 0.02219 4
O O36 0.7687(6) 0.4584(8) 0.8989(10) 1.0 Uiso 0.02219 4
O O56 0.6120(6) 0.4879(6) 0.6437(10) 1.0 Uiso 0.02219 4
O O66 0.73114(18) 0.39733(15) 0.5740(11) 1.0 Uiso 0.02219 4
C C66 0.67327(18) 0.43584(15) 0.5595(10) 1.0 Uiso 0.02547 4
O O47 0.8060(5) 0.4397(5) 0.7464(9) 1.0 Uiso 0.02219 4
C C17 0.8329(5) 0.3858(7) 0.7521(8) 1.0 Uiso 0.02547 4
C C27 0.9006(5) 0.3680(8) 0.8400(8) 1.0 Uiso 0.02547 4
C C37 0.9727(5) 0.4008(8) 0.8544(8) 1.0 Uiso 0.02547 4
C C47 0.9956(5) 0.3947(8) 0.7704(8) 1.0 Uiso 0.02547 4
C C57 0.9287(5) 0.4123(7) 0.6859(8) 1.0 Uiso 0.02547 4
O O27 0.8773(5) 0.3760(8) 0.9146(7) 1.0 Uiso 0.02219 4
O O37 1.0305(5) 0.3800(8) 0.9307(8) 1.0 Uiso 0.02219 4
O O57 0.8624(4) 0.3826(7) 0.6781(8) 1.0 Uiso 0.02219 4
O O67 0.9314(26) 0.3582(10) 0.5453(25) 1.0 Uiso 0.02219 4
C C67 0.9464(15) 0.4094(10) 0.5953(12) 1.0 Uiso 0.02547 4
S S1 1.0081(12) 0.6430(16) 0.7515(11) 1.0 Uiso 0.00991 4
S S2 0.9349(10) 0.5824(14) 0.7507(8) 1.0 Uiso 0.00991 4
C C2 0.9448(9) 0.6012(15) 0.5852(10) 1.0 Uiso 0.02547 4
C C1 0.9731(13) 0.6570(15) 0.6299(11) 1.0 Uiso 0.02547 4
C C3 0.8920(9) 0.5731(13) 0.6279(7) 1.0 Uiso 0.02547 4
C C4 0.8874(11) 0.5101(9) 0.6100(26) 1.0 Uiso 0.02547 4
C C5 0.8090(12) 0.4828(15) 0.5961(24) 1.0 Uiso 0.02547 4
C C6 0.7641(10) 0.4749(9) 0.4936(14) 1.0 Uiso 0.02547 4
C C7 0.6938(14) 0.5120(12) 0.4571(15) 1.0 Uiso 0.02547 4
C C8 0.6720(21) 0.5199(7) 0.3525(11) 1.0 Uiso 0.02547 4
O O2 0.6518(15) 0.4829(9) 0.2959(16) 1.0 Uiso 0.02219 4
O O1 0.6504(11) 0.5698(8) 0.3332(14) 1.0 Uiso 0.02219 4
O O90 0.0560(7) 0.0855(10) -0.0914(12) 1.0 Uiso 0.02219 4
O O91 0.4351(15) 0.0833(14) -0.1092(29) 1.0 Uiso 0.02219 4
O O92 0.0191(15) -0.0793(10) 0.2169(20) 1.0 Uiso 0.02219 4
O O93 0.4892(32) 0.7318(31) -0.196(4) 1.0 Uiso 0.02219 4
O O94 0.1481(8) 0.3108(7) -0.0406(14) 1.0 Uiso 0.02219 4
O O95 0.1696(15) 0.6454(14) 0.121(4) 1.0 Uiso 0.02219 4
O O96 0.0626(5) 0.2421(7) -0.0091(12) 1.0 Uiso 0.02219 4
O O97 0.2791(14) 0.6415(12) 0.0346(12) 1.0 Uiso 0.02219 4
O O98 -0.0332(12) 0.2548(14) 0.5455(23) 1.0 Uiso 0.02219 4

loop_
_atom_type_symbol
_atom_type_number_in_cell
_atom_type_scat_dispersion_real
_atom_type_scat_dispersion_imag
_atom_type_scat_Cromer_Mann_a1
_atom_type_scat_Cromer_Mann_a2
_atom_type_scat_Cromer_Mann_a3
_atom_type_scat_Cromer_Mann_a4
_atom_type_scat_Cromer_Mann_b1
_atom_type_scat_Cromer_Mann_b2
_atom_type_scat_Cromer_Mann_b3
_atom_type_scat_Cromer_Mann_b4
_atom_type_scat_Cromer_Mann_c
_atom_type_scat_source
O 184.0 0.000 0.000 3.04850 13.2771 2.28680 5.70110 1.54630 0.32390 0.86700 32.9089 0.25080 International_Tables_Vol_C
C 200.0 0.000 0.000 2.31000 20.8439 1.02000 10.2075 1.58860 0.56870 0.86500 51.6512 0.21560 International_Tables_Vol_C
S 8.0 0.000 0.000 6.90530 1.46790 5.20340 22.2151 1.43790 0.25360 1.58630 56.1720 0.86690 International_Tables_Vol_C

loop_
_publcif_info_datablock.id
_publcif_info_datablock.publ_exptl
_publcif_info_datablock.publ_geom
_publcif_info_datablock.structure
global ? ? ?
LIP y y y
